data_7113995
loop_
_publ_author_name
'Harmjanz, Michael'
'Scott, Brian L.'
'Burns, Carol J.'

_publ_section_title
;
 First rhenium complexes based on cyclotriphosphazene scaffolds with
 exocyclic pyrazolyl substituentsElectronic supplementary information
 (ESI) available: experimental details. See
 http://www.rsc.org/suppdata/cc/b2/b203254f/
;
_journal_issue 13
_journal_name_full 'Chemical Communications'
_journal_page_first 1386
_journal_paper_doi 10.1039/b203254f
_journal_year 2002
_chemical_formula_sum 'C17 H26 F6 N11 O3 P3 Re Sb'
_chemical_formula_weight 947.35
_chemical_name_common 'Compound 2a'
_space_group_IT_number 2
_symmetry_cell_setting triclinic
_symmetry_space_group_name_Hall '-P 1'
_symmetry_space_group_name_H-M 'P -1'
_atom_sites_solution_hydrogens geom
_atom_sites_solution_primary direct
_atom_sites_solution_secondary difmap
_audit_creation_method SHELXL-97
_cell_angle_alpha 97.523(5)
_cell_angle_beta 108.543(5)
_cell_angle_gamma 91.604(6)
_cell_formula_units_Z 2
_cell_length_a 8.838(3)
_cell_length_b 13.475(5)
_cell_length_c 13.819(5)
_cell_measurement_temperature 203(2)
_cell_volume 1542.6(10)
_computing_cell_refinement 'Bruker SMART'
_computing_data_collection 'Bruker SMART'
_computing_data_reduction 'Bruker SHELXTL'
_computing_molecular_graphics 'Bruker SHELXTL'
_computing_publication_material 'Bruker SHELXTL'
_computing_structure_refinement 'SHELXL-97 (Sheldrick, 1997)'
_computing_structure_solution 'SHELXS-97 (Sheldrick, 1990)'
_diffrn_ambient_temperature 203(2)
_diffrn_measured_fraction_theta_full 0.933
_diffrn_measured_fraction_theta_max 0.933
_diffrn_measurement_device_type 'Bruker P4/CCD'
_diffrn_measurement_method '\f scans'
_diffrn_radiation_monochromator graphite
_diffrn_radiation_source 'fine-focus sealed tube'
_diffrn_radiation_type MoK\a
_diffrn_radiation_wavelength 0.71073
_diffrn_reflns_av_R_equivalents 0.0253
_diffrn_reflns_av_sigmaI/netI 0.0359
_diffrn_reflns_limit_h_max 9
_diffrn_reflns_limit_h_min -8
_diffrn_reflns_limit_k_max 14
_diffrn_reflns_limit_k_min -14
_diffrn_reflns_limit_l_max 12
_diffrn_reflns_limit_l_min -15
_diffrn_reflns_number 7230
_diffrn_reflns_theta_full 23.23
_diffrn_reflns_theta_max 23.23
_diffrn_reflns_theta_min 1.53
_exptl_absorpt_coefficient_mu 5.028
_exptl_absorpt_correction_T_max 0.9280
_exptl_absorpt_correction_T_min 0.5715
_exptl_absorpt_correction_type empirical
_exptl_absorpt_process_details 'DIFABS (Sheldrick, 1996)'
_exptl_crystal_colour colorless
_exptl_crystal_density_diffrn 2.039
_exptl_crystal_density_method 'not measured'
_exptl_crystal_description slab
_exptl_crystal_F_000 908
_exptl_crystal_size_max 0.04
_exptl_crystal_size_mid 0.12
_exptl_crystal_size_min 0.29
_refine_diff_density_max 1.778
_refine_diff_density_min -1.699
_refine_diff_density_rms 0.146
_refine_ls_extinction_method none
_refine_ls_goodness_of_fit_ref 1.085
_refine_ls_hydrogen_treatment mixed
_refine_ls_matrix_type full
_refine_ls_number_parameters 379
_refine_ls_number_reflns 4123
_refine_ls_number_restraints 0
_refine_ls_restrained_S_all 1.085
_refine_ls_R_factor_all 0.0495
_refine_ls_R_factor_gt 0.0418
_refine_ls_shift/su_max 0.000
_refine_ls_shift/su_mean 0.000
_refine_ls_structure_factor_coef Fsqd
_refine_ls_weighting_details 'calc w=1/[\s^2^(Fo^2^)+(0.0612P)^2^+3.7978P] where P=(Fo^2^+2Fc^2^)/3'
_refine_ls_weighting_scheme calc
_refine_ls_wR_factor_gt 0.1007
_refine_ls_wR_factor_ref 0.1035
_reflns_number_gt 3614
_reflns_number_total 4123
_reflns_threshold_expression >2sigma(I)
_cod_data_source_file b203254f.txt
_cod_data_source_block 2a
_cod_original_cell_volume 1542.8(9)
_cod_original_sg_symbol_H-M P-1
_cod_database_code 7113995

loop_
_symmetry_equiv_pos_as_xyz
'x, y, z'
'-x, -y, -z'

loop_
_atom_site_label
_atom_site_type_symbol
_atom_site_fract_x
_atom_site_fract_y
_atom_site_fract_z
_atom_site_U_iso_or_equiv
_atom_site_adp_type
_atom_site_occupancy
_atom_site_symmetry_multiplicity
_atom_site_calc_flag
_atom_site_refinement_flags
Re1 Re 0.31688(4) 0.43230(2) 0.66217(3) 0.03192(15) Uani 1 1 d .
Sb1 Sb -0.05721(8) 0.71889(4) 0.88727(5) 0.03933(19) Uani 1 1 d .
P1 P 0.4316(3) 0.27055(15) 0.79851(16) 0.0267(5) Uani 1 1 d .
P2 P 0.2251(3) 0.16581(16) 0.61114(18) 0.0342(6) Uani 1 1 d .
P3 P 0.3950(3) 0.06568(15) 0.78527(18) 0.0310(5) Uani 1 1 d .
F1 F -0.0282(10) 0.6564(6) 0.7654(5) 0.089(2) Uani 1 1 d .
F2 F -0.1009(9) 0.8369(5) 0.8313(7) 0.091(2) Uani 1 1 d .
F3 F -0.0805(9) 0.7774(5) 1.0107(5) 0.078(2) Uani 1 1 d .
F4 F -0.0108(7) 0.6007(4) 0.9429(5) 0.0541(15) Uani 1 1 d .
F5 F -0.2748(6) 0.6777(4) 0.8363(5) 0.0578(16) Uani 1 1 d .
F6 F 0.1613(7) 0.7588(6) 0.9421(6) 0.081(2) Uani 1 1 d .
O1 O 0.3574(10) 0.6583(5) 0.6608(7) 0.074(2) Uani 1 1 d .
O2 O -0.0468(9) 0.4412(6) 0.5797(6) 0.061(2) Uani 1 1 d .
O3 O 0.3384(11) 0.4002(6) 0.4433(6) 0.069(2) Uani 1 1 d .
N1 N 0.3078(9) 0.2719(5) 0.6879(5) 0.0342(18) Uani 1 1 d .
N2 N 0.2788(9) 0.0749(5) 0.6723(6) 0.0378(18) Uani 1 1 d .
N3 N 0.4691(8) 0.1761(5) 0.8515(5) 0.0294(16) Uani 1 1 d .
N5 N 0.3721(8) 0.3624(5) 0.8724(5) 0.0290(16) Uani 1 1 d .
N4 N 0.3202(9) 0.4440(5) 0.8236(6) 0.0354(18) Uani 1 1 d .
N7 N 0.6007(8) 0.3304(5) 0.7913(5) 0.0291(16) Uani 1 1 d .
N6 N 0.5704(8) 0.4079(5) 0.7321(5) 0.0294(16) Uani 1 1 d .
N8 N 0.0334(11) 0.1688(7) 0.5608(7) 0.057(2) Uani 1 1 d .
N9 N 0.2609(12) 0.1618(6) 0.5021(6) 0.053(2) Uani 1 1 d .
N10 N 0.3147(10) 0.0035(5) 0.8513(6) 0.0396(19) Uani 1 1 d .
N11 N 0.5369(10) -0.0104(5) 0.7834(6) 0.0400(19) Uani 1 1 d .
C1 C 0.3442(13) 0.5738(8) 0.6606(8) 0.053(3) Uani 1 1 d .
C2 C 0.0906(12) 0.4395(7) 0.6107(7) 0.040(2) Uani 1 1 d .
C3 C 0.3281(12) 0.4118(7) 0.5244(9) 0.049(3) Uani 1 1 d .
C4 C 0.2750(10) 0.5052(6) 0.8900(7) 0.037(2) Uani 1 1 d .
H4A H 0.2348 0.5671 0.8777 0.044 Uiso 1 1 calc R
C5 C 0.2950(11) 0.4657(6) 0.9807(7) 0.037(2) Uani 1 1 d .
H5A H 0.2707 0.4945 1.0385 0.045 Uiso 1 1 calc R
C6 C 0.3578(10) 0.3758(6) 0.9671(7) 0.034(2) Uani 1 1 d .
H6A H 0.3859 0.3314 1.0150 0.040 Uiso 1 1 calc R
C7 C 0.7140(11) 0.4445(6) 0.7365(7) 0.034(2) Uani 1 1 d .
H7A H 0.7326 0.4973 0.7036 0.041 Uiso 1 1 calc R
C8 C 0.8322(11) 0.3924(6) 0.7972(7) 0.039(2) Uani 1 1 d .
H8A H 0.9419 0.4042 0.8118 0.046 Uiso 1 1 calc R
C9 C 0.7602(10) 0.3222(6) 0.8309(6) 0.032(2) Uani 1 1 d .
H9A H 0.8101 0.2765 0.8735 0.038 Uiso 1 1 calc R
C10 C -0.0221(17) 0.1710(10) 0.4504(10) 0.081(4) Uani 1 1 d .
H10A H -0.0594 0.2361 0.4358 0.098 Uiso 1 1 calc R
H10B H -0.1091 0.1201 0.4158 0.098 Uiso 1 1 calc R
C11 C 0.121(2) 0.1503(13) 0.4148(10) 0.104(6) Uani 1 1 d .
H11A H 0.1076 0.0826 0.3779 0.125 Uiso 1 1 calc R
H11B H 0.1291 0.1967 0.3684 0.125 Uiso 1 1 calc R
C12 C -0.0760(15) 0.1782(10) 0.6175(12) 0.085(4) Uani 1 1 d .
H12A H -0.1824 0.1802 0.5709 0.128 Uiso 1 1 calc R
H12B H -0.0475 0.2391 0.6660 0.128 Uiso 1 1 calc R
H12C H -0.0718 0.1219 0.6540 0.128 Uiso 1 1 calc R
C13 C 0.4186(17) 0.1538(9) 0.4934(10) 0.075(4) Uani 1 1 d .
H13A H 0.4133 0.1559 0.4233 0.112 Uiso 1 1 calc R
H13B H 0.4584 0.0915 0.5137 0.112 Uiso 1 1 calc R
H13C H 0.4890 0.2087 0.5376 0.112 Uiso 1 1 calc R
C14 C 0.3756(14) -0.0990(7) 0.8584(9) 0.055(3) Uani 1 1 d .
H14A H 0.3095 -0.1476 0.8014 0.065 Uiso 1 1 calc R
H14B H 0.3770 -0.1209 0.9228 0.065 Uiso 1 1 calc R
C15 C 0.5432(14) -0.0865(7) 0.8534(9) 0.055(3) Uani 1 1 d .
H15A H 0.6189 -0.0633 0.9214 0.066 Uiso 1 1 calc R
H15B H 0.5749 -0.1496 0.8261 0.066 Uiso 1 1 calc R
C16 C 0.1533(13) 0.0168(7) 0.8540(8) 0.052(3) Uani 1 1 d .
H16A H 0.1278 -0.0284 0.8958 0.078 Uiso 1 1 calc R
H16B H 0.0788 0.0028 0.7851 0.078 Uiso 1 1 calc R
H16C H 0.1468 0.0847 0.8828 0.078 Uiso 1 1 calc R
C17 C 0.6891(14) 0.0287(8) 0.7783(10) 0.066(3) Uani 1 1 d .
H17A H 0.7580 -0.0251 0.7778 0.098 Uiso 1 1 calc R
H17B H 0.7388 0.0785 0.8373 0.098 Uiso 1 1 calc R
H17C H 0.6709 0.0584 0.7165 0.098 Uiso 1 1 calc R

loop_
_atom_site_aniso_label
_atom_site_aniso_U_11
_atom_site_aniso_U_22
_atom_site_aniso_U_33
_atom_site_aniso_U_23
_atom_site_aniso_U_13
_atom_site_aniso_U_12
Re1 0.0345(2) 0.0269(2) 0.0363(2) 0.00977(14) 0.01154(17) 0.00911(14)
Sb1 0.0377(4) 0.0384(4) 0.0469(4) 0.0150(3) 0.0170(3) 0.0070(3)
P1 0.0287(12) 0.0228(10) 0.0294(12) 0.0043(9) 0.0103(10) 0.0033(9)
P2 0.0366(14) 0.0287(12) 0.0317(13) -0.0012(10) 0.0055(11) 0.0041(10)
P3 0.0356(13) 0.0225(11) 0.0373(13) 0.0047(9) 0.0151(11) 0.0044(9)
F1 0.093(6) 0.130(7) 0.056(4) 0.013(4) 0.041(4) 0.035(5)
F2 0.093(6) 0.058(4) 0.129(7) 0.057(4) 0.030(5) 0.011(4)
F3 0.095(5) 0.063(4) 0.076(5) -0.016(3) 0.039(4) 0.006(4)
F4 0.054(4) 0.040(3) 0.074(4) 0.021(3) 0.023(3) 0.019(3)
F5 0.032(3) 0.067(4) 0.075(4) 0.020(3) 0.014(3) 0.010(3)
F6 0.044(4) 0.102(5) 0.099(5) 0.051(4) 0.013(4) -0.018(4)
O1 0.085(6) 0.031(4) 0.103(7) 0.027(4) 0.022(5) 0.011(4)
O2 0.038(5) 0.075(5) 0.072(5) 0.041(4) 0.010(4) 0.014(4)
O3 0.096(7) 0.082(6) 0.040(5) 0.020(4) 0.029(4) 0.029(5)
N1 0.045(5) 0.021(4) 0.033(4) 0.006(3) 0.008(4) 0.000(3)
N2 0.047(5) 0.028(4) 0.033(4) -0.005(3) 0.008(4) 0.002(3)
N3 0.032(4) 0.028(4) 0.032(4) 0.010(3) 0.014(3) 0.004(3)
N5 0.032(4) 0.025(4) 0.036(4) 0.005(3) 0.019(3) 0.002(3)
N4 0.038(5) 0.029(4) 0.040(4) 0.005(3) 0.014(4) 0.010(3)
N7 0.030(4) 0.028(4) 0.029(4) 0.005(3) 0.008(3) 0.008(3)
N6 0.032(4) 0.027(4) 0.034(4) 0.008(3) 0.016(3) 0.006(3)
N8 0.039(5) 0.065(6) 0.051(6) 0.004(4) -0.006(5) 0.003(4)
N9 0.073(7) 0.058(5) 0.029(4) 0.001(4) 0.016(4) 0.019(5)
N10 0.053(5) 0.025(4) 0.047(5) 0.007(3) 0.023(4) 0.003(3)
N11 0.049(5) 0.027(4) 0.054(5) 0.016(3) 0.025(4) 0.016(3)
C1 0.060(7) 0.035(6) 0.061(7) 0.021(5) 0.010(6) 0.015(5)
C2 0.039(6) 0.045(5) 0.044(6) 0.026(4) 0.017(5) 0.015(4)
C3 0.044(6) 0.045(6) 0.057(7) 0.014(5) 0.013(5) 0.013(5)
C4 0.031(5) 0.027(5) 0.059(6) -0.004(4) 0.027(5) 0.005(4)
C5 0.030(5) 0.041(5) 0.046(6) -0.009(4) 0.027(5) -0.008(4)
C6 0.031(5) 0.040(5) 0.035(5) 0.003(4) 0.020(4) -0.004(4)
C7 0.037(6) 0.029(5) 0.040(5) 0.005(4) 0.018(5) 0.002(4)
C8 0.028(5) 0.036(5) 0.056(6) 0.004(4) 0.019(5) 0.001(4)
C9 0.032(5) 0.032(5) 0.029(5) 0.004(4) 0.006(4) 0.011(4)
C10 0.076(10) 0.062(8) 0.078(9) -0.003(7) -0.012(8) 0.014(7)
C11 0.128(15) 0.121(13) 0.035(7) -0.007(7) -0.008(8) 0.022(11)
C12 0.048(8) 0.079(9) 0.123(12) 0.023(8) 0.017(9) 0.006(6)
C13 0.111(12) 0.069(8) 0.070(8) 0.018(6) 0.061(8) 0.032(7)
C14 0.077(8) 0.030(5) 0.069(7) 0.018(5) 0.036(6) 0.011(5)
C15 0.077(8) 0.032(5) 0.065(7) 0.017(5) 0.032(6) 0.022(5)
C16 0.054(7) 0.045(6) 0.062(7) 0.004(5) 0.026(6) -0.002(5)
C17 0.069(8) 0.060(7) 0.100(10) 0.030(7) 0.061(8) 0.034(6)

loop_
_atom_type_symbol
_atom_type_description
_atom_type_scat_dispersion_real
_atom_type_scat_dispersion_imag
_atom_type_scat_source
C C 0.0033 0.0016 'International Tables Vol C Tables 4.2.6.8 and 6.1.1.4'
H H 0.0000 0.0000 'International Tables Vol C Tables 4.2.6.8 and 6.1.1.4'
N N 0.0061 0.0033 'International Tables Vol C Tables 4.2.6.8 and 6.1.1.4'
O O 0.0106 0.0060 'International Tables Vol C Tables 4.2.6.8 and 6.1.1.4'
F F 0.0171 0.0103 'International Tables Vol C Tables 4.2.6.8 and 6.1.1.4'
P P 0.1023 0.0942 'International Tables Vol C Tables 4.2.6.8 and 6.1.1.4'
Sb Sb -0.5866 1.5461 'International Tables Vol C Tables 4.2.6.8 and 6.1.1.4'
Re Re -1.0185 7.2310 'International Tables Vol C Tables 4.2.6.8 and 6.1.1.4'

loop_
_geom_angle_atom_site_label_1
_geom_angle_atom_site_label_2
_geom_angle_atom_site_label_3
_geom_angle
C2 Re1 C1 89.4(4)
C2 Re1 C3 91.2(4)
C1 Re1 C3 87.6(4)
C2 Re1 N6 172.3(3)
C1 Re1 N6 97.2(4)
C3 Re1 N6 93.1(4)
C2 Re1 N4 92.9(3)
C1 Re1 N4 96.4(4)
C3 Re1 N4 174.3(3)
N6 Re1 N4 82.4(3)
C2 Re1 N1 95.6(3)
C1 Re1 N1 171.7(4)
C3 Re1 N1 98.9(3)
N6 Re1 N1 77.4(3)
N4 Re1 N1 76.8(3)
F2 Sb1 F4 179.2(3)
F2 Sb1 F3 91.4(4)
F4 Sb1 F3 89.1(3)
F2 Sb1 F5 89.7(3)
F4 Sb1 F5 90.9(3)
F3 Sb1 F5 90.2(3)
F2 Sb1 F6 91.5(3)
F4 Sb1 F6 87.8(3)
F3 Sb1 F6 88.7(3)
F5 Sb1 F6 178.3(3)
F2 Sb1 F1 90.6(4)
F4 Sb1 F1 89.0(3)
F3 Sb1 F1 177.8(3)
F5 Sb1 F1 90.9(3)
F6 Sb1 F1 90.3(4)
N3 P1 N1 124.8(4)
N3 P1 N5 111.6(4)
N1 P1 N5 102.5(4)
N3 P1 N7 112.0(4)
N1 P1 N7 102.7(4)
N5 P1 N7 100.3(3)
N2 P2 N8 114.4(5)
N2 P2 N9 116.3(4)
N8 P2 N9 95.0(5)
N2 P2 N1 108.9(4)
N8 P2 N1 111.7(4)
N9 P2 N1 110.0(4)
N2 P3 N10 114.3(4)
N2 P3 N3 111.6(4)
N10 P3 N3 109.7(4)
N2 P3 N11 112.4(4)
N10 P3 N11 96.4(4)
N3 P3 N11 111.6(4)
P1 N1 P2 120.9(4)
P1 N1 Re1 105.0(3)
P2 N1 Re1 133.2(4)
P2 N2 P3 134.0(4)
P1 N3 P3 119.2(4)
C6 N5 N4 109.9(7)
C6 N5 P1 136.4(6)
N4 N5 P1 113.7(5)
C4 N4 N5 105.4(7)
C4 N4 Re1 138.6(6)
N5 N4 Re1 115.8(5)
C9 N7 N6 110.4(7)
C9 N7 P1 135.7(6)
N6 N7 P1 113.9(5)
C7 N6 N7 104.8(7)
C7 N6 Re1 139.9(6)
N7 N6 Re1 115.3(5)
C12 N8 C10 120.2(10)
C12 N8 P2 125.0(8)
C10 N8 P2 114.5(9)
C11 N9 C13 122.5(11)
C11 N9 P2 113.6(10)
C13 N9 P2 123.2(8)
C16 N10 C14 118.1(8)
C16 N10 P3 122.7(6)
C14 N10 P3 111.6(6)
C17 N11 C15 117.0(8)
C17 N11 P3 120.0(6)
C15 N11 P3 110.9(6)
O1 C1 Re1 178.2(11)
O2 C2 Re1 178.2(8)
O3 C3 Re1 178.5(10)
N4 C4 C5 111.4(8)
C6 C5 C4 105.2(8)
N5 C6 C5 108.1(8)
N6 C7 C8 110.1(8)
C9 C8 C7 107.8(8)
C8 C9 N7 106.9(8)
N8 C10 C11 105.9(10)
N9 C11 C10 108.9(11)
N10 C14 C15 104.4(8)
N11 C15 C14 105.5(8)

loop_
_geom_bond_atom_site_label_1
_geom_bond_atom_site_label_2
_geom_bond_distance
Re1 C2 1.908(10)
Re1 C1 1.919(10)
Re1 C3 1.922(12)
Re1 N6 2.193(7)
Re1 N4 2.206(7)
Re1 N1 2.239(6)
Sb1 F2 1.856(6)
Sb1 F4 1.858(5)
Sb1 F3 1.858(6)
Sb1 F5 1.866(6)
Sb1 F6 1.870(6)
Sb1 F1 1.878(6)
P1 N3 1.542(7)
P1 N1 1.574(7)
P1 N5 1.703(7)
P1 N7 1.715(7)
P2 N2 1.578(8)
P2 N8 1.618(9)
P2 N9 1.630(9)
P2 N1 1.660(7)
P3 N2 1.596(8)
P3 N10 1.618(8)
P3 N3 1.640(7)
P3 N11 1.647(7)
O1 C1 1.140(11)
O2 C2 1.153(11)
O3 C3 1.144(12)
N5 C6 1.344(11)
N5 N4 1.378(9)
N4 C4 1.318(11)
N7 C9 1.353(11)
N7 N6 1.390(9)
N6 C7 1.328(11)
N8 C12 1.424(17)
N8 C10 1.451(16)
N9 C11 1.416(15)
N9 C13 1.442(15)
N10 C16 1.454(13)
N10 C14 1.500(11)
N11 C17 1.457(13)
N11 C15 1.490(12)
C4 C5 1.388(14)
C5 C6 1.362(12)
C7 C8 1.388(12)
C8 C9 1.338(12)
C10 C11 1.51(2)
C14 C15 1.510(15)
